data_2237751
loop_
_publ_author_name
'Cavallo, Gabriella'
'Metrangolo, Pierangelo'
'Parisi, Melchiorre F.'
'Pilati, Tullio'
'Resnati, Giuseppe'
'Terraneo, Giancarlo'

_publ_section_title
;
 [5,11,17,23-Tetra-<i>tert</i>-butyl-25,27-(3,6-dioxaoctan-1,8-dioxy)-26,28-bis(pyridin-2-ylmethoxy)calix[4]arene]sodium
 iodide--1,2,4,5-tetrafluoro-3,6-diiodobenzene--methanol (2/3/4)
;
_journal_coeditor_code BG2501
_journal_issue 5
_journal_name_full 'Acta Crystallographica Section E'
_journal_page_first m236
_journal_page_last m237
_journal_paper_doi 10.1107/S1600536813007757
_journal_volume 69
_journal_year 2013
_chemical_formula_iupac '2[Na (C62 H76 N2 O6)]I, 3C6 F4 I2, 4C H4 O'
_chemical_formula_moiety '2(C62 H76 N2 Na O6 +), 2(I -), 3(C6 F4 I2), 4(C H4 O)'
_chemical_formula_sum 'C146 H168 F12 I8 N4 Na2 O16'
_chemical_formula_weight 3524.02
_chemical_name_systematic
;[5,11,17,23-Tetra-<i>tert</i>-butyl-25,27-(3,6-dioxaoctan-1,8-dioxy)-26,28-bis(pyridin-2-ylmethoxy)calix[4]arene]sodium
iodide--1,2,4,5-tetrafluoro-3,6-diiodobenzene--methanol (2/3/4)
;
_space_group_crystal_system triclinic
_space_group_IT_number 2
_symmetry_space_group_name_Hall '-P 1'
_symmetry_space_group_name_H-M 'P -1'
_atom_sites_solution_hydrogens geom
_atom_sites_solution_primary direct
_atom_sites_solution_secondary difmap
_audit_creation_method SHELXL-2012
_cell_angle_alpha 85.90(2)
_cell_angle_beta 84.61(2)
_cell_angle_gamma 65.75(2)
_cell_formula_units_Z 1
_cell_length_a 13.4019(12)
_cell_length_b 14.2255(12)
_cell_length_c 21.022(2)
_cell_measurement_reflns_used 33174
_cell_measurement_temperature 90(2)
_cell_measurement_theta_max 36.20
_cell_measurement_theta_min 2.46
_cell_volume 3635.6(8)
_computing_cell_refinement 'SAINT (Bruker, 2004)'
_computing_data_collection 'APEX2 (Bruker, 2004)'
_computing_data_reduction 'SAINT (Bruker, 2004)'
_computing_molecular_graphics 'ORTEP-3 for Windows (Farrugia, 2012) and Mercury (Macrae <i>et al.</i>, 2006)'
_computing_publication_material 'SHELXL2012 (Sheldrick, 2008)'
_computing_structure_refinement 'SHELXL2012 (Sheldrick, 2008)'
_computing_structure_solution 'SIR2002 (Burla <i>et al.</i>, 2003)'
_diffrn_ambient_temperature 90(2)
_diffrn_measured_fraction_theta_full 1.000
_diffrn_measured_fraction_theta_max 0.939
_diffrn_measurement_device_type 'Bruker APEXII CCD'
_diffrn_measurement_method '\f and \w scans'
_diffrn_radiation_type MoK\a
_diffrn_radiation_wavelength 0.71073
_diffrn_reflns_av_R_equivalents 0.0291
_diffrn_reflns_limit_h_max 22
_diffrn_reflns_limit_h_min -21
_diffrn_reflns_limit_k_max 23
_diffrn_reflns_limit_k_min -23
_diffrn_reflns_limit_l_max 35
_diffrn_reflns_limit_l_min -34
_diffrn_reflns_number 88833
_diffrn_reflns_theta_full 25.242
_diffrn_reflns_theta_max 36.428
_diffrn_reflns_theta_min 1.671
_exptl_absorpt_coefficient_mu 1.790
_exptl_absorpt_correction_T_max 1.000000
_exptl_absorpt_correction_T_min 0.865460
_exptl_absorpt_correction_type multi-scan
_exptl_absorpt_process_details '(SADABS; Bruker, 2004)'
_exptl_crystal_colour colourless
_exptl_crystal_density_diffrn 1.610
_exptl_crystal_description prism
_exptl_crystal_F_000 1754
_exptl_crystal_size_max 0.42
_exptl_crystal_size_mid 0.30
_exptl_crystal_size_min 0.20
_refine_diff_density_max 2.334
_refine_diff_density_min -1.519
_refine_ls_extinction_method none
_refine_ls_goodness_of_fit_ref 1.126
_refine_ls_hydrogen_treatment constr
_refine_ls_matrix_type full
_refine_ls_number_parameters 847
_refine_ls_number_reflns 33353
_refine_ls_number_restraints 0
_refine_ls_restrained_S_all 1.126
_refine_ls_R_factor_all 0.0520
_refine_ls_R_factor_gt 0.0446
_refine_ls_shift/su_max 0.002
_refine_ls_shift/su_mean 0.000
_refine_ls_structure_factor_coef Fsqd
_refine_ls_weighting_details 'w=1/[\s^2^(Fo^2^)+(0.0333P)^2^+3.1236P], where P=(Fo^2^+2Fc^2^)/3'
_refine_ls_weighting_scheme calc
_refine_ls_wR_factor_gt 0.0917
_refine_ls_wR_factor_ref 0.0950
_reflns_number_gt 29534
_reflns_number_total 33353
_reflns_threshold_expression I>2\s(I)
_cod_data_source_file bg2501.cif
_cod_data_source_block I
_cod_depositor_comments
;

2019-10-28
Z value and formula fixed to values more according to usual
chemical conventions.                 miguel
;
_cod_original_formula_sum 'C73 H84 F6 I4 N2 Na O8'
_cod_original_formula_weight 1762.01
_cod_original_formula_moiety 'C62 H76 N2 Na O6 +, I -, 1.5(C6 F4 I2), 2(C H4 O)'
_cod_original_formula_iupac '[Na (C62 H76 N2 O6)] I, 1.5C6 F4 I2, 2C H4 O'
_cod_original_formula_units_Z 2
_cod_database_code 2237751
_cod_database_fobs_code 2237751

loop_
_space_group_symop_operation_xyz
'x, y, z'
'-x, -y, -z'

loop_
_atom_site_type_symbol
_atom_site_label
_atom_site_fract_x
_atom_site_fract_y
_atom_site_fract_z
_atom_site_U_iso_or_equiv
_atom_site_adp_type
_atom_site_calc_flag
_atom_site_occupancy
I I1 0.35237(2) 0.90822(2) 0.08989(2) 0.01904(3) Uani d 1
I I2 0.34600(2) 0.94345(2) -0.24227(2) 0.03038(4) Uani d 1
F F1 0.38098(13) 1.07085(11) -0.01520(7) 0.0281(3) Uani d 1
F F2 0.37976(14) 1.08362(12) -0.14181(8) 0.0324(3) Uani d 1
F F3 0.34131(13) 0.76760(12) -0.13909(7) 0.0274(3) Uani d 1
F F4 0.34360(12) 0.75421(10) -0.01259(7) 0.0225(3) Uani d 1
C C63 0.36335(17) 0.91197(16) -0.00969(10) 0.0169(3) Uani d 1
C C64 0.37373(18) 0.99386(17) -0.04493(11) 0.0204(4) Uani d 1
C C65 0.37311(18) 1.00061(18) -0.11085(11) 0.0228(4) Uani d 1
C C66 0.36154(18) 0.92572(19) -0.14444(11) 0.0220(4) Uani d 1
C C67 0.35349(18) 0.84232(18) -0.10952(11) 0.0208(4) Uani d 1
C C68 0.35475(17) 0.83579(16) -0.04374(10) 0.0175(4) Uani d 1
I I3 0.66213(2) 0.13414(2) 0.44197(2) 0.01774(3) Uani d 1
F F5 0.53244(16) 0.12749(14) 0.57729(8) 0.0365(4) Uani d 1
F F6 0.40813(15) 0.02901(14) 0.62120(7) 0.0352(4) Uani d 1
C C69 0.56585(16) 0.05310(15) 0.47630(10) 0.0157(3) Uani d 1
C C70 0.51796(19) 0.06462(17) 0.53805(10) 0.0191(4) Uani d 1
C C71 0.45316(18) 0.01311(17) 0.56077(10) 0.0189(4) Uani d 1
I I4 0.81611(2) 0.26919(2) 0.40053(2) 0.01718(3) Uani d 1
Na Na1 0.28660(6) 0.48248(6) 0.33541(4) 0.01198(14) Uani d 1
C C1 0.35809(15) 0.61807(14) 0.16785(9) 0.0123(3) Uani d 1
H H1A 0.3913 0.6537 0.1362 0.015 Uiso calc 1
H H1B 0.3985 0.6022 0.2070 0.015 Uiso calc 1
C C2 0.36498(15) 0.51884(14) 0.14083(9) 0.0122(3) Uani d 1
C C3 0.37844(15) 0.43217(15) 0.18038(9) 0.0118(3) Uani d 1
C C4 0.36586(15) 0.34727(15) 0.15885(9) 0.0125(3) Uani d 1
C C5 0.34566(16) 0.34878(15) 0.09473(9) 0.0138(3) Uani d 1
H H5 0.3378 0.2912 0.0793 0.017 Uiso calc 1
C C6 0.33659(16) 0.43189(15) 0.05242(9) 0.0138(3) Uani d 1
C C7 0.34621(16) 0.51596(15) 0.07682(9) 0.0139(3) Uani d 1
H H7 0.3398 0.5735 0.0490 0.017 Uiso calc 1
C C8 0.31192(17) 0.43014(16) -0.01729(9) 0.0170(4) Uani d 1
C C9 0.3974(2) 0.3326(2) -0.04814(11) 0.0287(5) Uani d 1
H H9A 0.4706 0.3320 -0.0471 0.043 Uiso calc 1
H H9B 0.3814 0.3318 -0.0926 0.043 Uiso calc 1
H H9C 0.3948 0.2716 -0.0245 0.043 Uiso calc 1
C C10 0.3157(2) 0.5231(2) -0.05771(11) 0.0275(5) Uani d 1
H H10A 0.2616 0.5870 -0.0392 0.041 Uiso calc 1
H H10B 0.2989 0.5191 -0.1015 0.041 Uiso calc 1
H H10C 0.3892 0.5225 -0.0581 0.041 Uiso calc 1
C C11 0.1975(2) 0.4313(2) -0.01892(12) 0.0314(6) Uani d 1
H H11A 0.1428 0.4939 0.0008 0.047 Uiso calc 1
H H11B 0.1948 0.3705 0.0048 0.047 Uiso calc 1
H H11C 0.1815 0.4304 -0.0634 0.047 Uiso calc 1
C C12 0.36723(15) 0.25868(15) 0.20404(9) 0.0126(3) Uani d 1
H H12A 0.4120 0.2535 0.2401 0.015 Uiso calc 1
H H12B 0.4021 0.1933 0.1811 0.015 Uiso calc 1
C C13 0.25217(15) 0.27271(14) 0.23036(9) 0.0116(3) Uani d 1
C C14 0.20958(15) 0.30877(14) 0.29168(9) 0.0108(3) Uani d 1
C C15 0.10034(15) 0.33158(14) 0.31206(9) 0.0109(3) Uani d 1
C C16 0.03657(16) 0.30926(15) 0.27155(9) 0.0136(3) Uani d 1
H H16 -0.0373 0.3224 0.2855 0.016 Uiso calc 1
C C17 0.07715(16) 0.26863(15) 0.21161(9) 0.0143(3) Uani d 1
C C18 0.18510(16) 0.25254(15) 0.19188(9) 0.0140(3) Uani d 1
H H18 0.2138 0.2268 0.1506 0.017 Uiso calc 1
C C19 0.00734(17) 0.24537(17) 0.16685(10) 0.0182(4) Uani d 1
C C20 -0.0057(3) 0.3158(2) 0.10669(13) 0.0333(6) Uani d 1
H H20A 0.0669 0.3052 0.0865 0.050 Uiso calc 1
H H20B -0.0452 0.3879 0.1184 0.050 Uiso calc 1
H H20C -0.0472 0.2991 0.0766 0.050 Uiso calc 1
C C21 0.0657(2) 0.1323(2) 0.14800(14) 0.0323(6) Uani d 1
H H21A 0.1391 0.1197 0.1282 0.048 Uiso calc 1
H H21B 0.0232 0.1179 0.1175 0.048 Uiso calc 1
H H21C 0.0722 0.0871 0.1862 0.048 Uiso calc 1
C C22 -0.1062(2) 0.2629(3) 0.19732(15) 0.0424(8) Uani d 1
H H22A -0.1475 0.2470 0.1668 0.064 Uiso calc 1
H H22B -0.1450 0.3351 0.2091 0.064 Uiso calc 1
H H22C -0.0990 0.2179 0.2357 0.064 Uiso calc 1
C C23 0.04498(15) 0.38614(14) 0.37376(9) 0.0110(3) Uani d 1
H H23A -0.0005 0.3522 0.3962 0.013 Uiso calc 1
H H23B 0.1012 0.3824 0.4024 0.013 Uiso calc 1
C C24 -0.02688(15) 0.49852(14) 0.35701(8) 0.0106(3) Uani d 1
C C25 0.01333(14) 0.57485(14) 0.35639(8) 0.0104(3) Uani d 1
C C26 -0.04157(15) 0.67315(14) 0.32869(9) 0.0108(3) Uani d 1
C C27 -0.14493(15) 0.69689(15) 0.30689(9) 0.0122(3) Uani d 1
H H27 -0.1840 0.7636 0.2884 0.015 Uiso calc 1
C C28 -0.19249(15) 0.62560(15) 0.31141(9) 0.0120(3) Uani d 1
C C29 -0.13076(15) 0.52614(14) 0.33562(9) 0.0116(3) Uani d 1
H H29 -0.1607 0.4759 0.3375 0.014 Uiso calc 1
C C30 -0.30827(16) 0.65194(16) 0.29161(10) 0.0160(3) Uani d 1
C C31 -0.37864(17) 0.64144(19) 0.35165(11) 0.0211(4) Uani d 1
H H31A -0.4533 0.6578 0.3402 0.032 Uiso calc 1
H H31B -0.3808 0.6893 0.3836 0.032 Uiso calc 1
H H31C -0.3466 0.5706 0.3694 0.032 Uiso calc 1
C C32 -0.30418(19) 0.5761(2) 0.24192(11) 0.0226(4) Uani d 1
H H32A -0.3785 0.5932 0.2295 0.034 Uiso calc 1
H H32B -0.2739 0.5057 0.2604 0.034 Uiso calc 1
H H32C -0.2576 0.5812 0.2042 0.034 Uiso calc 1
C C33 -0.3618(2) 0.7615(2) 0.26342(15) 0.0311(6) Uani d 1
H H33A -0.4354 0.7747 0.2515 0.047 Uiso calc 1
H H33B -0.3172 0.7695 0.2254 0.047 Uiso calc 1
H H33C -0.3670 0.8107 0.2952 0.047 Uiso calc 1
C C34 0.01059(15) 0.75009(14) 0.32028(9) 0.0117(3) Uani d 1
H H34A 0.0626 0.7360 0.3538 0.014 Uiso calc 1
H H34B -0.0471 0.8206 0.3259 0.014 Uiso calc 1
C C35 0.07130(15) 0.74521(14) 0.25480(9) 0.0108(3) Uani d 1
C C36 0.18597(15) 0.69558(14) 0.24474(9) 0.0107(3) Uani d 1
C C37 0.23745(15) 0.68700(14) 0.18334(9) 0.0114(3) Uani d 1
C C38 0.17334(15) 0.73731(15) 0.13246(9) 0.0127(3) Uani d 1
H H38 0.2084 0.7353 0.0908 0.015 Uiso calc 1
C C39 0.05995(15) 0.79027(15) 0.14072(9) 0.0123(3) Uani d 1
C C40 0.01065(15) 0.79118(15) 0.20240(9) 0.0124(3) Uani d 1
H H40 -0.0670 0.8244 0.2087 0.015 Uiso calc 1
C C41 -0.01023(16) 0.84392(16) 0.08496(9) 0.0154(3) Uani d 1
C C42 0.0597(2) 0.8482(2) 0.02385(11) 0.0257(5) Uani d 1
H H42A 0.0117 0.8830 -0.0107 0.039 Uiso calc 1
H H42B 0.1085 0.7779 0.0117 0.039 Uiso calc 1
H H42C 0.1037 0.8864 0.0314 0.039 Uiso calc 1
C C43 -0.0810(2) 0.7861(2) 0.07241(13) 0.0300(5) Uani d 1
H H43A -0.1262 0.8203 0.0366 0.045 Uiso calc 1
H H43B -0.1286 0.7862 0.1108 0.045 Uiso calc 1
H H43C -0.0333 0.7147 0.0618 0.045 Uiso calc 1
C C44 -0.08552(19) 0.95498(18) 0.10161(11) 0.0234(4) Uani d 1
H H44A -0.1305 0.9892 0.0658 0.035 Uiso calc 1
H H44B -0.0410 0.9922 0.1099 0.035 Uiso calc 1
H H44C -0.1333 0.9546 0.1398 0.035 Uiso calc 1
O O1 0.40231(11) 0.43285(11) 0.24340(6) 0.0120(2) Uani d 1
C C45 0.51836(15) 0.38562(16) 0.25212(10) 0.0154(3) Uani d 1
H H45A 0.5595 0.4022 0.2146 0.018 Uiso calc 1
H H45B 0.5438 0.3097 0.2565 0.018 Uiso calc 1
C C46 0.53821(16) 0.42634(17) 0.31143(10) 0.0158(3) Uani d 1
H H46A 0.6164 0.3907 0.3206 0.019 Uiso calc 1
H H46B 0.5199 0.5011 0.3054 0.019 Uiso calc 1
O O2 0.47052(12) 0.40849(12) 0.36326(7) 0.0147(3) Uani d 1
C C47 0.48480(16) 0.44350(16) 0.42234(9) 0.0152(3) Uani d 1
H H47A 0.4825 0.5140 0.4163 0.018 Uiso calc 1
H H47B 0.5566 0.3972 0.4383 0.018 Uiso calc 1
C C48 0.39328(16) 0.44326(16) 0.46926(9) 0.0150(3) Uani d 1
H H48A 0.3939 0.3733 0.4741 0.018 Uiso calc 1
H H48B 0.4018 0.4643 0.5116 0.018 Uiso calc 1
O O3 0.29249(11) 0.51493(11) 0.44475(7) 0.0136(2) Uani d 1
C C49 0.19918(16) 0.51223(16) 0.48210(9) 0.0139(3) Uani d 1
H H49A 0.1959 0.5368 0.5255 0.017 Uiso calc 1
H H49B 0.2039 0.4408 0.4862 0.017 Uiso calc 1
C C50 0.09859(16) 0.58125(15) 0.44879(9) 0.0134(3) Uani d 1
H H50A 0.0327 0.5752 0.4708 0.016 Uiso calc 1
H H50B 0.0888 0.6540 0.4497 0.016 Uiso calc 1
O O4 0.11237(11) 0.55024(11) 0.38350(6) 0.0114(2) Uani d 1
O O5 0.27846(11) 0.32323(10) 0.33249(6) 0.0114(2) Uani d 1
C C51 0.34873(15) 0.22820(15) 0.36477(9) 0.0132(3) Uani d 1
H H51A 0.4129 0.2364 0.3791 0.016 Uiso calc 1
H H51B 0.3759 0.1712 0.3346 0.016 Uiso calc 1
C C52 0.28679(15) 0.20185(14) 0.42148(9) 0.0123(3) Uani d 1
N N1 0.28355(15) 0.24742(14) 0.47572(8) 0.0157(3) Uani d 1
C C53 0.22346(19) 0.23120(18) 0.52636(10) 0.0195(4) Uani d 1
H H53 0.2209 0.2629 0.5651 0.023 Uiso calc 1
C C54 0.16501(18) 0.17105(17) 0.52556(10) 0.0201(4) Uani d 1
H H54 0.1226 0.1626 0.5626 0.024 Uiso calc 1
C C55 0.16956(19) 0.12328(17) 0.46959(11) 0.0204(4) Uani d 1
H H55 0.1309 0.0807 0.4676 0.024 Uiso calc 1
C C56 0.23156(18) 0.13859(16) 0.41647(10) 0.0174(4) Uani d 1
H H56 0.2363 0.1066 0.3775 0.021 Uiso calc 1
O O6 0.24875(11) 0.65174(10) 0.29724(6) 0.0115(2) Uani d 1
C C57 0.30091(16) 0.71421(15) 0.31892(9) 0.0137(3) Uani d 1
H H57A 0.3406 0.7342 0.2820 0.016 Uiso calc 1
H H57B 0.3550 0.6732 0.3500 0.016 Uiso calc 1
C C58 0.21752(16) 0.80947(15) 0.34979(9) 0.0132(3) Uani d 1
N N2 0.17300(16) 0.89317(14) 0.31092(9) 0.0179(3) Uani d 1
C C59 0.0882(2) 0.97461(18) 0.33517(12) 0.0238(4) Uani d 1
H H59 0.0564 1.0342 0.3081 0.029 Uiso calc 1
C C60 0.0444(2) 0.97661(19) 0.39779(12) 0.0254(5) Uani d 1
H H60 -0.0187 1.0344 0.4125 0.031 Uiso calc 1
C C61 0.09456(19) 0.89269(18) 0.43829(11) 0.0214(4) Uani d 1
H H61 0.0690 0.8932 0.4820 0.026 Uiso calc 1
C C62 0.18275(17) 0.80765(16) 0.41415(10) 0.0161(3) Uani d 1
H H62 0.2189 0.7491 0.4411 0.019 Uiso calc 1
O O7 0.33656(17) 0.90617(14) 0.22139(8) 0.0283(4) Uani d 1
H H7O7 0.2800 0.9027 0.2403 0.042 Uiso calc 1
C C72 0.3633(2) 0.9777(2) 0.25185(14) 0.0315(5) Uani d 1
H H72A 0.4250 0.9866 0.2275 0.047 Uiso calc 1
H H72B 0.3837 0.9517 0.2953 0.047 Uiso calc 1
H H72C 0.2997 1.0442 0.2539 0.047 Uiso calc 1
O O8 -0.0537(2) 0.5639(2) 0.16897(13) 0.0536(7) Uani d 1
H H8O8 -0.0759 0.5807 0.2069 0.080 Uiso calc 1
C C73 0.0623(3) 0.5265(2) 0.16222(17) 0.0409(7) Uani d 1
H H73A 0.0838 0.5847 0.1606 0.061 Uiso calc 1
H H73B 0.0897 0.4888 0.1226 0.061 Uiso calc 1
H H73C 0.0934 0.4802 0.1988 0.061 Uiso calc 1

loop_
_atom_site_aniso_label
_atom_site_aniso_U_11
_atom_site_aniso_U_22
_atom_site_aniso_U_33
_atom_site_aniso_U_12
_atom_site_aniso_U_13
_atom_site_aniso_U_23
I1 0.02211(6) 0.01769(6) 0.01537(6) -0.00697(5) 0.00277(5) -0.00068(4)
I2 0.02485(7) 0.03401(9) 0.01512(6) 0.00398(6) 0.00076(5) 0.00473(6)
F1 0.0363(8) 0.0219(7) 0.0295(8) -0.0157(6) -0.0029(6) 0.0030(6)
F2 0.0371(9) 0.0287(8) 0.0293(8) -0.0140(7) -0.0020(6) 0.0148(6)
F3 0.0313(8) 0.0266(7) 0.0217(7) -0.0084(6) -0.0027(6) -0.0052(6)
F4 0.0296(7) 0.0183(6) 0.0205(6) -0.0115(5) -0.0003(5) 0.0025(5)
C63 0.0153(8) 0.0174(9) 0.0153(8) -0.0048(7) 0.0006(7) 0.0020(7)
C64 0.0191(9) 0.0172(9) 0.0222(10) -0.0054(7) -0.0006(8) 0.0025(7)
C65 0.0182(9) 0.0212(10) 0.0232(10) -0.0045(8) 0.0017(8) 0.0090(8)
C66 0.0159(9) 0.0258(11) 0.0170(9) -0.0021(8) -0.0001(7) 0.0045(8)
C67 0.0185(9) 0.0217(10) 0.0182(9) -0.0043(8) -0.0006(7) -0.0016(8)
C68 0.0156(8) 0.0161(8) 0.0175(9) -0.0039(7) 0.0004(7) 0.0025(7)
I3 0.01577(6) 0.01619(6) 0.02253(6) -0.00874(5) -0.00138(5) 0.00536(5)
F5 0.0587(11) 0.0454(10) 0.0245(7) -0.0411(9) 0.0089(7) -0.0126(7)
F6 0.0538(10) 0.0465(10) 0.0195(7) -0.0370(9) 0.0149(7) -0.0106(7)
C69 0.0139(8) 0.0144(8) 0.0197(9) -0.0074(7) -0.0008(7) 0.0041(7)
C70 0.0247(10) 0.0197(9) 0.0176(9) -0.0140(8) 0.0007(7) -0.0013(7)
C71 0.0219(9) 0.0201(9) 0.0158(8) -0.0106(8) 0.0022(7) 0.0008(7)
I4 0.01597(6) 0.01691(6) 0.02085(6) -0.00969(5) -0.00064(4) 0.00334(4)
Na1 0.0119(3) 0.0131(3) 0.0112(3) -0.0053(3) -0.0009(3) -0.0002(3)
C1 0.0111(7) 0.0137(7) 0.0124(7) -0.0059(6) 0.0016(6) -0.0006(6)
C2 0.0127(7) 0.0129(7) 0.0100(7) -0.0044(6) 0.0013(6) -0.0006(6)
C3 0.0105(7) 0.0145(8) 0.0088(7) -0.0038(6) 0.0007(6) -0.0007(6)
C4 0.0113(7) 0.0132(7) 0.0118(7) -0.0041(6) 0.0012(6) -0.0010(6)
C5 0.0153(8) 0.0148(8) 0.0106(7) -0.0054(6) 0.0004(6) -0.0020(6)
C6 0.0137(8) 0.0157(8) 0.0097(7) -0.0037(6) 0.0003(6) -0.0019(6)
C7 0.0138(8) 0.0139(8) 0.0118(7) -0.0039(6) 0.0009(6) -0.0001(6)
C8 0.0195(9) 0.0182(9) 0.0106(7) -0.0048(7) -0.0014(7) -0.0018(6)
C9 0.0375(13) 0.0244(11) 0.0148(9) -0.0027(10) -0.0006(9) -0.0047(8)
C10 0.0409(14) 0.0264(11) 0.0145(9) -0.0127(10) -0.0059(9) 0.0038(8)
C11 0.0267(12) 0.0479(16) 0.0210(11) -0.0161(12) -0.0075(9) 0.0029(11)
C12 0.0110(7) 0.0127(7) 0.0120(7) -0.0028(6) -0.0001(6) 0.0000(6)
C13 0.0117(7) 0.0115(7) 0.0103(7) -0.0037(6) -0.0007(6) 0.0001(6)
C14 0.0111(7) 0.0111(7) 0.0106(7) -0.0047(6) -0.0023(6) 0.0006(6)
C15 0.0110(7) 0.0122(7) 0.0102(7) -0.0055(6) -0.0012(6) 0.0002(6)
C16 0.0123(7) 0.0157(8) 0.0141(8) -0.0067(6) -0.0010(6) -0.0016(6)
C17 0.0160(8) 0.0142(8) 0.0134(8) -0.0063(7) -0.0030(6) -0.0010(6)
C18 0.0150(8) 0.0147(8) 0.0122(7) -0.0057(6) -0.0007(6) -0.0019(6)
C19 0.0180(9) 0.0238(10) 0.0156(8) -0.0101(8) -0.0044(7) -0.0054(7)
C20 0.0423(15) 0.0349(14) 0.0288(12) -0.0189(12) -0.0202(11) 0.0044(10)
C21 0.0397(14) 0.0249(12) 0.0365(14) -0.0139(11) -0.0157(12) -0.0060(10)
C22 0.0258(12) 0.078(2) 0.0356(15) -0.0310(15) 0.0007(11) -0.0240(15)
C23 0.0102(7) 0.0124(7) 0.0103(7) -0.0047(6) -0.0004(6) 0.0001(6)
C24 0.0104(7) 0.0119(7) 0.0096(7) -0.0049(6) 0.0004(5) -0.0007(6)
C25 0.0086(7) 0.0140(7) 0.0093(7) -0.0053(6) 0.0003(5) -0.0013(6)
C26 0.0104(7) 0.0129(7) 0.0105(7) -0.0064(6) 0.0020(6) -0.0018(6)
C27 0.0115(7) 0.0128(7) 0.0117(7) -0.0046(6) -0.0013(6) 0.0017(6)
C28 0.0105(7) 0.0150(8) 0.0113(7) -0.0062(6) -0.0008(6) 0.0010(6)
C29 0.0121(7) 0.0137(7) 0.0106(7) -0.0068(6) -0.0001(6) -0.0004(6)
C30 0.0117(7) 0.0172(8) 0.0204(9) -0.0070(7) -0.0049(7) 0.0031(7)
C31 0.0134(8) 0.0279(11) 0.0234(10) -0.0099(8) 0.0022(7) -0.0046(8)
C32 0.0197(9) 0.0343(12) 0.0183(9) -0.0150(9) -0.0048(8) -0.0005(8)
C33 0.0206(10) 0.0239(11) 0.0517(16) -0.0111(9) -0.0197(11) 0.0154(11)
C34 0.0127(7) 0.0127(7) 0.0110(7) -0.0066(6) 0.0011(6) -0.0018(6)
C35 0.0125(7) 0.0111(7) 0.0109(7) -0.0071(6) 0.0005(6) -0.0012(6)
C36 0.0123(7) 0.0097(7) 0.0104(7) -0.0048(6) -0.0005(6) 0.0001(5)
C37 0.0113(7) 0.0106(7) 0.0128(7) -0.0052(6) 0.0008(6) -0.0014(6)
C38 0.0129(7) 0.0146(8) 0.0097(7) -0.0051(6) 0.0007(6) -0.0012(6)
C39 0.0131(7) 0.0131(7) 0.0109(7) -0.0058(6) -0.0006(6) 0.0005(6)
C40 0.0115(7) 0.0141(8) 0.0119(7) -0.0057(6) -0.0006(6) 0.0002(6)
C41 0.0155(8) 0.0180(8) 0.0125(8) -0.0066(7) -0.0026(6) 0.0020(6)
C42 0.0225(10) 0.0323(12) 0.0137(9) -0.0034(9) -0.0014(8) 0.0053(8)
C43 0.0349(13) 0.0360(14) 0.0283(12) -0.0219(11) -0.0165(10) 0.0057(10)
C44 0.0221(10) 0.0197(10) 0.0205(10) -0.0007(8) -0.0032(8) 0.0034(8)
O1 0.0100(5) 0.0155(6) 0.0091(5) -0.0038(5) -0.0007(4) -0.0006(5)
C45 0.0106(7) 0.0192(9) 0.0146(8) -0.0040(7) -0.0007(6) -0.0021(7)
C46 0.0132(8) 0.0206(9) 0.0152(8) -0.0082(7) -0.0020(6) -0.0004(7)
O2 0.0153(6) 0.0197(7) 0.0117(6) -0.0096(5) -0.0017(5) -0.0014(5)
C47 0.0142(8) 0.0209(9) 0.0132(8) -0.0088(7) -0.0041(6) -0.0023(7)
C48 0.0140(8) 0.0192(9) 0.0122(7) -0.0067(7) -0.0050(6) 0.0011(6)
O3 0.0121(6) 0.0170(6) 0.0121(6) -0.0061(5) -0.0018(5) 0.0010(5)
C49 0.0139(8) 0.0169(8) 0.0105(7) -0.0062(7) -0.0008(6) 0.0008(6)
C50 0.0133(7) 0.0164(8) 0.0100(7) -0.0053(6) 0.0006(6) -0.0040(6)
O4 0.0104(5) 0.0150(6) 0.0095(5) -0.0056(5) -0.0006(4) -0.0022(4)
O5 0.0123(6) 0.0118(6) 0.0109(5) -0.0054(5) -0.0038(4) 0.0015(4)
C51 0.0119(7) 0.0139(8) 0.0125(7) -0.0040(6) -0.0021(6) 0.0026(6)
C52 0.0114(7) 0.0121(7) 0.0120(7) -0.0035(6) -0.0018(6) 0.0018(6)
N1 0.0190(8) 0.0172(7) 0.0123(7) -0.0088(6) -0.0008(6) -0.0012(6)
C53 0.0230(10) 0.0237(10) 0.0125(8) -0.0104(8) 0.0012(7) -0.0022(7)
C54 0.0211(9) 0.0209(9) 0.0164(9) -0.0083(8) 0.0038(7) 0.0014(7)
C55 0.0220(10) 0.0194(9) 0.0223(10) -0.0118(8) 0.0015(8) 0.0002(8)
C56 0.0210(9) 0.0157(8) 0.0166(8) -0.0088(7) 0.0006(7) -0.0018(7)
O6 0.0129(6) 0.0123(6) 0.0107(5) -0.0065(5) -0.0026(4) 0.0006(4)
C57 0.0124(7) 0.0151(8) 0.0151(8) -0.0067(6) -0.0017(6) -0.0022(6)
C58 0.0146(8) 0.0149(8) 0.0126(7) -0.0080(6) -0.0019(6) -0.0014(6)
N2 0.0223(8) 0.0154(7) 0.0160(7) -0.0075(7) -0.0037(6) 0.0005(6)
C59 0.0291(11) 0.0156(9) 0.0228(10) -0.0039(8) -0.0069(9) -0.0015(8)
C60 0.0236(10) 0.0210(10) 0.0276(11) -0.0034(8) -0.0019(9) -0.0107(9)
C61 0.0227(10) 0.0255(10) 0.0175(9) -0.0108(8) 0.0014(8) -0.0089(8)
C62 0.0200(9) 0.0178(9) 0.0132(8) -0.0103(7) -0.0015(7) -0.0021(7)
O7 0.0409(10) 0.0284(9) 0.0201(8) -0.0203(8) 0.0069(7) -0.0034(7)
C72 0.0371(14) 0.0260(12) 0.0330(13) -0.0151(11) 0.0021(11) -0.0025(10)
O8 0.0406(13) 0.0715(18) 0.0456(14) -0.0197(13) 0.0048(11) -0.0123(13)
C73 0.0376(16) 0.0337(15) 0.0500(19) -0.0146(13) 0.0064(13) -0.0053(13)

loop_
_atom_type_symbol
_atom_type_description
_atom_type_scat_dispersion_real
_atom_type_scat_dispersion_imag
_atom_type_scat_source
C C 0.0033 0.0016 'International Tables Vol C Tables 4.2.6.8 and 6.1.1.4'
H H 0.0000 0.0000 'International Tables Vol C Tables 4.2.6.8 and 6.1.1.4'
N N 0.0061 0.0033 'International Tables Vol C Tables 4.2.6.8 and 6.1.1.4'
O O 0.0106 0.0060 'International Tables Vol C Tables 4.2.6.8 and 6.1.1.4'
F F 0.0171 0.0103 'International Tables Vol C Tables 4.2.6.8 and 6.1.1.4'
Na Na 0.0362 0.0249 'International Tables Vol C Tables 4.2.6.8 and 6.1.1.4'
I I -0.4742 1.8119 'International Tables Vol C Tables 4.2.6.8 and 6.1.1.4'

loop_
_geom_angle_atom_site_label_1
_geom_angle_atom_site_label_2
_geom_angle_atom_site_label_3
_geom_angle_site_symmetry_1
_geom_angle_site_symmetry_3
_geom_angle
C64 C63 C68 . . 116.9(2)
C64 C63 I1 . . 121.17(17)
C68 C63 I1 . . 121.88(15)
F1 C64 C65 . . 118.3(2)
F1 C64 C63 . . 120.1(2)
C65 C64 C63 . . 121.5(2)
F2 C65 C64 . . 118.4(2)
F2 C65 C66 . . 120.2(2)
C64 C65 C66 . . 121.3(2)
C65 C66 C67 . . 117.4(2)
C65 C66 I2 . . 120.96(17)
C67 C66 I2 . . 121.48(18)
F3 C67 C68 . . 118.7(2)
F3 C67 C66 . . 120.4(2)
C68 C67 C66 . . 120.9(2)
F4 C68 C67 . . 117.9(2)
F4 C68 C63 . . 120.14(19)
C67 C68 C63 . . 121.9(2)
C71 C69 C70 2_656 . 116.57(18)
C71 C69 I3 2_656 . 122.59(15)
C70 C69 I3 . . 120.84(16)
F5 C70 C69 . . 120.37(19)
F5 C70 C71 . . 118.28(19)
C69 C70 C71 . . 121.3(2)
F6 C71 C69 . 2_656 119.86(19)
F6 C71 C70 . . 118.1(2)
C69 C71 C70 2_656 . 122.1(2)
O4 Na1 O5 . . 90.28(6)
O4 Na1 O1 . . 149.51(6)
O5 Na1 O1 . . 85.04(6)
O4 Na1 O6 . . 85.40(6)
O5 Na1 O6 . . 153.33(6)
O1 Na1 O6 . . 85.47(6)
O4 Na1 O2 . . 139.63(6)
O5 Na1 O2 . . 92.91(6)
O1 Na1 O2 . . 70.80(5)
O6 Na1 O2 . . 107.34(6)
O4 Na1 O3 . . 70.07(6)
O5 Na1 O3 . . 107.73(6)
O1 Na1 O3 . . 139.84(6)
O6 Na1 O3 . . 95.50(6)
O2 Na1 O3 . . 70.66(6)
C2 C1 C37 . . 108.24(15)
C2 C1 H1A . . 110.1
C37 C1 H1A . . 110.1
C2 C1 H1B . . 110.1
C37 C1 H1B . . 110.1
H1A C1 H1B . . 108.4
C3 C2 C7 . . 118.03(17)
C3 C2 C1 . . 121.10(16)
C7 C2 C1 . . 120.53(17)
O1 C3 C2 . . 118.19(17)
O1 C3 C4 . . 120.02(16)
C2 C3 C4 . . 121.77(17)
C5 C4 C3 . . 117.84(17)
C5 C4 C12 . . 120.50(17)
C3 C4 C12 . . 121.56(17)
C4 C5 C6 . . 122.43(18)
C4 C5 H5 . . 118.8
C6 C5 H5 . . 118.8
C7 C6 C5 . . 117.40(17)
C7 C6 C8 . . 122.46(18)
C5 C6 C8 . . 120.09(18)
C6 C7 C2 . . 122.37(18)
C6 C7 H7 . . 118.8
C2 C7 H7 . . 118.8
C9 C8 C11 . . 109.5(2)
C9 C8 C10 . . 107.42(19)
C11 C8 C10 . . 108.4(2)
C9 C8 C6 . . 109.69(17)
C11 C8 C6 . . 109.39(18)
C10 C8 C6 . . 112.36(18)
C8 C9 H9A . . 109.5
C8 C9 H9B . . 109.5
H9A C9 H9B . . 109.5
C8 C9 H9C . . 109.5
H9A C9 H9C . . 109.5
H9B C9 H9C . . 109.5
C8 C10 H10A . . 109.5
C8 C10 H10B . . 109.5
H10A C10 H10B . . 109.5
C8 C10 H10C . . 109.5
H10A C10 H10C . . 109.5
H10B C10 H10C . . 109.5
C8 C11 H11A . . 109.5
C8 C11 H11B . . 109.5
H11A C11 H11B . . 109.5
C8 C11 H11C . . 109.5
H11A C11 H11C . . 109.5
H11B C11 H11C . . 109.5
C4 C12 C13 . . 112.14(15)
C4 C12 H12A . . 109.2
C13 C12 H12A . . 109.2
C4 C12 H12B . . 109.2
C13 C12 H12B . . 109.2
H12A C12 H12B . . 107.9
C18 C13 C14 . . 118.23(17)
C18 C13 C12 . . 119.32(16)
C14 C13 C12 . . 122.42(16)
C15 C14 O5 . . 119.88(16)
C15 C14 C13 . . 121.28(17)
O5 C14 C13 . . 118.83(16)
C14 C15 C16 . . 117.95(17)
C14 C15 C23 . . 123.50(16)
C16 C15 C23 . . 118.40(16)
C17 C16 C15 . . 122.51(18)
C17 C16 H16 . . 118.7
C15 C16 H16 . . 118.7
C16 C17 C18 . . 117.38(18)
C16 C17 C19 . . 122.69(18)
C18 C17 C19 . . 119.90(18)
C13 C18 C17 . . 122.43(18)
C13 C18 H18 . . 118.8
C17 C18 H18 . . 118.8
C22 C19 C17 . . 112.65(18)
C22 C19 C20 . . 108.6(2)
C17 C19 C20 . . 108.70(18)
C22 C19 C21 . . 108.4(2)
C17 C19 C21 . . 109.11(18)
C20 C19 C21 . . 109.3(2)
C19 C20 H20A . . 109.5
C19 C20 H20B . . 109.5
H20A C20 H20B . . 109.5
C19 C20 H20C . . 109.5
H20A C20 H20C . . 109.5
H20B C20 H20C . . 109.5
C19 C21 H21A . . 109.5
C19 C21 H21B . . 109.5
H21A C21 H21B . . 109.5
C19 C21 H21C . . 109.5
H21A C21 H21C . . 109.5
H21B C21 H21C . . 109.5
C19 C22 H22A . . 109.5
C19 C22 H22B . . 109.5
H22A C22 H22B . . 109.5
C19 C22 H22C . . 109.5
H22A C22 H22C . . 109.5
H22B C22 H22C . . 109.5
C24 C23 C15 . . 108.56(15)
C24 C23 H23A . . 110.0
C15 C23 H23A . . 110.0
C24 C23 H23B . . 110.0
C15 C23 H23B . . 110.0
H23A C23 H23B . . 108.4
C29 C24 C25 . . 117.87(17)
C29 C24 C23 . . 120.68(16)
C25 C24 C23 . . 121.14(16)
O4 C25 C24 . . 118.04(16)
O4 C25 C26 . . 119.89(16)
C24 C25 C26 . . 122.06(16)
C25 C26 C27 . . 117.68(16)
C25 C26 C34 . . 121.30(16)
C27 C26 C34 . . 120.99(17)
C28 C27 C26 . . 122.05(17)
C28 C27 H27 . . 119.0
C26 C27 H27 . . 119.0
C27 C28 C29 . . 117.82(17)
C27 C28 C30 . . 122.92(17)
C29 C28 C30 . . 119.25(17)
C24 C29 C28 . . 122.10(17)
C24 C29 H29 . . 118.9
C28 C29 H29 . . 118.9
C33 C30 C28 . . 112.45(17)
C33 C30 C32 . . 108.7(2)
C28 C30 C32 . . 109.79(17)
C33 C30 C31 . . 108.6(2)
C28 C30 C31 . . 107.87(17)
C32 C30 C31 . . 109.31(17)
C30 C31 H31A . . 109.5
C30 C31 H31B . . 109.5
H31A C31 H31B . . 109.5
C30 C31 H31C . . 109.5
H31A C31 H31C . . 109.5
H31B C31 H31C . . 109.5
C30 C32 H32A . . 109.5
C30 C32 H32B . . 109.5
H32A C32 H32B . . 109.5
C30 C32 H32C . . 109.5
H32A C32 H32C . . 109.5
H32B C32 H32C . . 109.5
C30 C33 H33A . . 109.5
C30 C33 H33B . . 109.5
H33A C33 H33B . . 109.5
C30 C33 H33C . . 109.5
H33A C33 H33C . . 109.5
H33B C33 H33C . . 109.5
C26 C34 C35 . . 112.19(15)
C26 C34 H34A . . 109.2
C35 C34 H34A . . 109.2
C26 C34 H34B . . 109.2
C35 C34 H34B . . 109.2
H34A C34 H34B . . 107.9
C40 C35 C36 . . 118.34(17)
C40 C35 C34 . . 118.62(16)
C36 C35 C34 . . 123.04(16)
C37 C36 O6 . . 119.79(16)
C37 C36 C35 . . 121.02(17)
O6 C36 C35 . . 119.17(16)
C36 C37 C38 . . 118.33(17)
C36 C37 C1 . . 123.48(17)
C38 C37 C1 . . 117.97(16)
C39 C38 C37 . . 122.22(17)
C39 C38 H38 . . 118.9
C37 C38 H38 . . 118.9
C38 C39 C40 . . 117.60(17)
C38 C39 C41 . . 122.19(17)
C40 C39 C41 . . 120.19(17)
C35 C40 C39 . . 122.24(17)
C35 C40 H40 . . 118.9
C39 C40 H40 . . 118.9
C39 C41 C44 . . 109.63(17)
C39 C41 C42 . . 112.03(17)
C44 C41 C42 . . 107.59(18)
C39 C41 C43 . . 109.30(17)
C44 C41 C43 . . 109.0(2)
C42 C41 C43 . . 109.2(2)
C41 C42 H42A . . 109.5
C41 C42 H42B . . 109.5
H42A C42 H42B . . 109.5
C41 C42 H42C . . 109.5
H42A C42 H42C . . 109.5
H42B C42 H42C . . 109.5
C41 C43 H43A . . 109.5
C41 C43 H43B . . 109.5
H43A C43 H43B . . 109.5
C41 C43 H43C . . 109.5
H43A C43 H43C . . 109.5
H43B C43 H43C . . 109.5
C41 C44 H44A . . 109.5
C41 C44 H44B . . 109.5
H44A C44 H44B . . 109.5
C41 C44 H44C . . 109.5
H44A C44 H44C . . 109.5
H44B C44 H44C . . 109.5
C3 O1 C45 . . 113.05(14)
O1 C45 C46 . . 108.41(16)
O1 C45 H45A . . 110.0
C46 C45 H45A . . 110.0
O1 C45 H45B . . 110.0
C46 C45 H45B . . 110.0
H45A C45 H45B . . 108.4
O2 C46 C45 . . 108.21(16)
O2 C46 H46A . . 110.1
C45 C46 H46A . . 110.1
O2 C46 H46B . . 110.1
C45 C46 H46B . . 110.1
H46A C46 H46B . . 108.4
C46 O2 C47 . . 112.42(15)
O2 C47 C48 . . 107.57(15)
O2 C47 H47A . . 110.2
C48 C47 H47A . . 110.2
O2 C47 H47B . . 110.2
C48 C47 H47B . . 110.2
H47A C47 H47B . . 108.5
O3 C48 C47 . . 107.30(16)
O3 C48 H48A . . 110.3
C47 C48 H48A . . 110.3
O3 C48 H48B . . 110.3
C47 C48 H48B . . 110.3
H48A C48 H48B . . 108.5
C49 O3 C48 . . 111.92(15)
O3 C49 C50 . . 107.78(15)
O3 C49 H49A . . 110.2
C50 C49 H49A . . 110.2
O3 C49 H49B . . 110.2
C50 C49 H49B . . 110.2
H49A C49 H49B . . 108.5
O4 C50 C49 . . 108.38(15)
O4 C50 H50A . . 110.0
C49 C50 H50A . . 110.0
O4 C50 H50B . . 110.0
C49 C50 H50B . . 110.0
H50A C50 H50B . . 108.4
C25 O4 C50 . . 113.27(14)
C14 O5 C51 . . 113.19(14)
O5 C51 C52 . . 110.60(15)
O5 C51 H51A . . 109.5
C52 C51 H51A . . 109.5
O5 C51 H51B . . 109.5
C52 C51 H51B . . 109.5
H51A C51 H51B . . 108.1
N1 C52 C56 . . 122.70(18)
N1 C52 C51 . . 115.58(17)
C56 C52 C51 . . 121.62(18)
C53 N1 C52 . . 117.53(18)
N1 C53 C54 . . 123.8(2)
N1 C53 H53 . . 118.1
C54 C53 H53 . . 118.1
C53 C54 C55 . . 118.5(2)
C53 C54 H54 . . 120.8
C55 C54 H54 . . 120.8
C54 C55 C56 . . 118.9(2)
C54 C55 H55 . . 120.6
C56 C55 H55 . . 120.6
C55 C56 C52 . . 118.64(19)
C55 C56 H56 . . 120.7
C52 C56 H56 . . 120.7
C36 O6 C57 . . 113.85(14)
O6 C57 C58 . . 110.95(15)
O6 C57 H57A . . 109.4
C58 C57 H57A . . 109.5
O6 C57 H57B . . 109.5
C58 C57 H57B . . 109.4
H57A C57 H57B . . 108.0
N2 C58 C62 . . 122.41(19)
N2 C58 C57 . . 116.37(17)
C62 C58 C57 . . 121.02(18)
C59 N2 C58 . . 117.68(19)
N2 C59 C60 . . 123.4(2)
N2 C59 H59 . . 118.3
C60 C59 H59 . . 118.3
C61 C60 C59 . . 118.5(2)
C61 C60 H60 . . 120.8
C59 C60 H60 . . 120.8
C60 C61 C62 . . 119.0(2)
C60 C61 H61 . . 120.5
C62 C61 H61 . . 120.5
C61 C62 C58 . . 118.9(2)
C61 C62 H62 . . 120.6
C58 C62 H62 . . 120.6
C72 O7 H7O7 . . 109.5
O7 C72 H72A . . 109.5
O7 C72 H72B . . 109.5
H72A C72 H72B . . 109.5
O7 C72 H72C . . 109.5
H72A C72 H72C . . 109.5
H72B C72 H72C . . 109.5
C73 O8 H8O8 . . 109.5
O8 C73 H73A . . 109.5
O8 C73 H73B . . 109.5
H73A C73 H73B . . 109.5
O8 C73 H73C . . 109.5
H73A C73 H73C . . 109.5
H73B C73 H73C . . 109.5

loop_
_geom_bond_atom_site_label_1
_geom_bond_atom_site_label_2
_geom_bond_site_symmetry_2
_geom_bond_distance
I1 C63 . 2.083(2)
I2 C66 . 2.074(2)
F1 C64 . 1.340(3)
F2 C65 . 1.339(3)
F3 C67 . 1.341(3)
F4 C68 . 1.347(2)
C63 C64 . 1.384(3)
C63 C68 . 1.389(3)
C64 C65 . 1.383(3)
C65 C66 . 1.386(4)
C66 C67 . 1.387(3)
C67 C68 . 1.381(3)
I3 C69 . 2.1078(19)
F5 C70 . 1.340(3)
F6 C71 . 1.347(3)
C69 C71 2_656 1.378(3)
C69 C70 . 1.382(3)
C70 C71 . 1.383(3)
C71 C69 2_656 1.378(3)
Na1 O4 . 2.2915(16)
Na1 O5 . 2.3178(16)
Na1 O1 . 2.3188(16)
Na1 O6 . 2.3443(16)
Na1 O2 . 2.3617(17)
Na1 O3 . 2.3913(16)
C1 C2 . 1.524(3)
C1 C37 . 1.525(3)
C1 H1A . 0.9900
C1 H1B . 0.9900
C2 C3 . 1.394(3)
C2 C7 . 1.398(3)
C3 O1 . 1.393(2)
C3 C4 . 1.397(3)
C4 C5 . 1.396(3)
C4 C12 . 1.518(3)
C5 C6 . 1.398(3)
C5 H5 . 0.9500
C6 C7 . 1.392(3)
C6 C8 . 1.536(3)
C7 H7 . 0.9500
C8 C9 . 1.530(3)
C8 C11 . 1.531(3)
C8 C10 . 1.536(3)
C9 H9A . 0.9800
C9 H9B . 0.9800
C9 H9C . 0.9800
C10 H10A . 0.9800
C10 H10B . 0.9800
C10 H10C . 0.9800
C11 H11A . 0.9800
C11 H11B . 0.9800
C11 H11C . 0.9800
C12 C13 . 1.525(3)
C12 H12A . 0.9900
C12 H12B . 0.9900
C13 C18 . 1.388(3)
C13 C14 . 1.402(3)
C14 C15 . 1.394(3)
C14 O5 . 1.400(2)
C15 C16 . 1.398(3)
C15 C23 . 1.525(3)
C16 C17 . 1.391(3)
C16 H16 . 0.9500
C17 C18 . 1.395(3)
C17 C19 . 1.528(3)
C18 H18 . 0.9500
C19 C22 . 1.521(3)
C19 C20 . 1.533(4)
C19 C21 . 1.535(3)
C20 H20A . 0.9800
C20 H20B . 0.9800
C20 H20C . 0.9800
C21 H21A . 0.9800
C21 H21B . 0.9800
C21 H21C . 0.9800
C22 H22A . 0.9800
C22 H22B . 0.9800
C22 H22C . 0.9800
C23 C24 . 1.525(3)
C23 H23A . 0.9900
C23 H23B . 0.9900
C24 C29 . 1.392(3)
C24 C25 . 1.395(3)
C25 O4 . 1.393(2)
C25 C26 . 1.398(3)
C26 C27 . 1.398(3)
C26 C34 . 1.515(3)
C27 C28 . 1.396(3)
C27 H27 . 0.9500
C28 C29 . 1.400(3)
C28 C30 . 1.531(3)
C29 H29 . 0.9500
C30 C33 . 1.525(3)
C30 C32 . 1.536(3)
C30 C31 . 1.540(3)
C31 H31A . 0.9800
C31 H31B . 0.9800
C31 H31C . 0.9800
C32 H32A . 0.9800
C32 H32B . 0.9800
C32 H32C . 0.9800
C33 H33A . 0.9800
C33 H33B . 0.9800
C33 H33C . 0.9800
C34 C35 . 1.523(3)
C34 H34A . 0.9900
C34 H34B . 0.9900
C35 C40 . 1.389(3)
C35 C36 . 1.405(3)
C36 C37 . 1.394(3)
C36 O6 . 1.400(2)
C37 C38 . 1.397(3)
C38 C39 . 1.391(3)
C38 H38 . 0.9500
C39 C40 . 1.397(3)
C39 C41 . 1.527(3)
C40 H40 . 0.9500
C41 C44 . 1.530(3)
C41 C42 . 1.530(3)
C41 C43 . 1.538(3)
C42 H42A . 0.9800
C42 H42B . 0.9800
C42 H42C . 0.9800
C43 H43A . 0.9800
C43 H43B . 0.9800
C43 H43C . 0.9800
C44 H44A . 0.9800
C44 H44B . 0.9800
C44 H44C . 0.9800
O1 C45 . 1.443(2)
C45 C46 . 1.501(3)
C45 H45A . 0.9900
C45 H45B . 0.9900
C46 O2 . 1.428(2)
C46 H46A . 0.9900
C46 H46B . 0.9900
O2 C47 . 1.428(2)
C47 C48 . 1.501(3)
C47 H47A . 0.9900
C47 H47B . 0.9900
C48 O3 . 1.433(2)
C48 H48A . 0.9900
C48 H48B . 0.9900
O3 C49 . 1.426(2)
C49 C50 . 1.504(3)
C49 H49A . 0.9900
C49 H49B . 0.9900
C50 O4 . 1.444(2)
C50 H50A . 0.9900
C50 H50B . 0.9900
O5 C51 . 1.455(2)
C51 C52 . 1.502(3)
C51 H51A . 0.9900
C51 H51B . 0.9900
C52 N1 . 1.340(3)
C52 C56 . 1.394(3)
N1 C53 . 1.338(3)
C53 C54 . 1.379(3)
C53 H53 . 0.9500
C54 C55 . 1.385(3)
C54 H54 . 0.9500
C55 C56 . 1.387(3)
C55 H55 . 0.9500
C56 H56 . 0.9500
O6 C57 . 1.454(2)
C57 C58 . 1.501(3)
C57 H57A . 0.9900
C57 H57B . 0.9900
C58 N2 . 1.346(3)
C58 C62 . 1.391(3)
N2 C59 . 1.337(3)
C59 C60 . 1.387(4)
C59 H59 . 0.9500
C60 C61 . 1.380(4)
C60 H60 . 0.9500
C61 C62 . 1.385(3)
C61 H61 . 0.9500
C62 H62 . 0.9500
O7 C72 . 1.418(3)
O7 H7O7 . 0.8400
C72 H72A . 0.9800
C72 H72B . 0.9800
C72 H72C . 0.9800
O8 C73 . 1.418(4)
O8 H8O8 . 0.8400
C73 H73A . 0.9800
C73 H73B . 0.9800
C73 H73C . 0.9800

loop_
_geom_hbond_atom_site_label_D
_geom_hbond_atom_site_label_H
_geom_hbond_atom_site_label_A
_geom_hbond_site_symmetry_A
_geom_hbond_distance_DH
_geom_hbond_distance_HA
_geom_hbond_distance_DA
_geom_hbond_angle_DHA
C63 I1 O7 . . 2.7515(18) . 179.21(7)
C69 I3 I4 . . 3.3746(5) . 174.93(6)
C66 I2 F6 1_564 . 3.2088(17) . 148.66(8)
O7 H7O7 N2 . 0.84 2.00 2.809(3) 161

loop_
_geom_torsion_atom_site_label_1
_geom_torsion_atom_site_label_2
_geom_torsion_atom_site_label_3
_geom_torsion_atom_site_label_4
_geom_torsion_site_symmetry_1
_geom_torsion_site_symmetry_4
_geom_torsion
C68 C63 C64 F1 . . 179.13(19)
I1 C63 C64 F1 . . 2.5(3)
C68 C63 C64 C65 . . 1.4(3)
I1 C63 C64 C65 . . -175.26(17)
F1 C64 C65 F2 . . 0.0(3)
C63 C64 C65 F2 . . 177.8(2)
F1 C64 C65 C66 . . -177.5(2)
C63 C64 C65 C66 . . 0.3(3)
F2 C65 C66 C67 . . -179.1(2)
C64 C65 C66 C67 . . -1.6(3)
F2 C65 C66 I2 . . -3.3(3)
C64 C65 C66 I2 . . 174.18(17)
C65 C66 C67 F3 . . 179.5(2)
I2 C66 C67 F3 . . 3.7(3)
C65 C66 C67 C68 . . 1.3(3)
I2 C66 C67 C68 . . -174.51(16)
F3 C67 C68 F4 . . 0.0(3)
C66 C67 C68 F4 . . 178.21(19)
F3 C67 C68 C63 . . -177.80(19)
C66 C67 C68 C63 . . 0.4(3)
C64 C63 C68 F4 . . -179.50(19)
I1 C63 C68 F4 . . -2.9(3)
C64 C63 C68 C67 . . -1.8(3)
I1 C63 C68 C67 . . 174.88(16)
C71 C69 C70 F5 2_656 . 179.9(2)
I3 C69 C70 F5 . . -0.3(3)
C71 C69 C70 C71 2_656 . -0.9(4)
I3 C69 C70 C71 . . 178.94(17)
F5 C70 C71 F6 . . 0.0(3)
C69 C70 C71 F6 . . -179.2(2)
F5 C70 C71 C69 . 2_656 -179.9(2)
C69 C70 C71 C69 . 2_656 0.9(4)
C37 C1 C2 C3 . . -92.9(2)
C37 C1 C2 C7 . . 80.3(2)
C7 C2 C3 O1 . . 177.01(16)
C1 C2 C3 O1 . . -9.7(3)
C7 C2 C3 C4 . . -4.6(3)
C1 C2 C3 C4 . . 168.65(17)
O1 C3 C4 C5 . . -177.88(16)
C2 C3 C4 C5 . . 3.8(3)
O1 C3 C4 C12 . . 5.7(3)
C2 C3 C4 C12 . . -172.64(17)
C3 C4 C5 C6 . . -0.7(3)
C12 C4 C5 C6 . . 175.76(17)
C4 C5 C6 C7 . . -1.3(3)
C4 C5 C6 C8 . . -178.73(18)
C5 C6 C7 C2 . . 0.4(3)
C8 C6 C7 C2 . . 177.78(18)
C3 C2 C7 C6 . . 2.5(3)
C1 C2 C7 C6 . . -170.87(17)
C7 C6 C8 C9 . . 127.5(2)
C5 C6 C8 C9 . . -55.3(3)
C7 C6 C8 C11 . . -112.4(2)
C5 C6 C8 C11 . . 64.9(3)
C7 C6 C8 C10 . . 8.1(3)
C5 C6 C8 C10 . . -174.66(19)
C5 C4 C12 C13 . . -82.9(2)
C3 C4 C12 C13 . . 93.5(2)
C4 C12 C13 C18 . . 77.2(2)
C4 C12 C13 C14 . . -100.6(2)
C18 C13 C14 C15 . . -4.9(3)
C12 C13 C14 C15 . . 172.94(17)
C18 C13 C14 O5 . . 176.02(16)
C12 C13 C14 O5 . . -6.2(3)
O5 C14 C15 C16 . . -175.64(16)
C13 C14 C15 C16 . . 5.3(3)
O5 C14 C15 C23 . . 8.8(3)
C13 C14 C15 C23 . . -170.32(17)
C14 C15 C16 C17 . . -2.0(3)
C23 C15 C16 C17 . . 173.79(18)
C15 C16 C17 C18 . . -1.5(3)
C15 C16 C17 C19 . . -179.23(19)
C14 C13 C18 C17 . . 1.2(3)
C12 C13 C18 C17 . . -176.70(18)
C16 C17 C18 C13 . . 1.9(3)
C19 C17 C18 C13 . . 179.72(19)
C16 C17 C19 C22 . . -4.8(3)
C18 C17 C19 C22 . . 177.5(2)
C16 C17 C19 C20 . . 115.6(2)
C18 C17 C19 C20 . . -62.1(3)
C16 C17 C19 C21 . . -125.3(2)
C18 C17 C19 C21 . . 57.0(3)
C14 C15 C23 C24 . . 102.5(2)
C16 C15 C23 C24 . . -73.0(2)
C15 C23 C24 C29 . . 80.7(2)
C15 C23 C24 C25 . . -92.8(2)
C29 C24 C25 O4 . . 173.84(16)
C23 C24 C25 O4 . . -12.5(2)
C29 C24 C25 C26 . . -7.3(3)
C23 C24 C25 C26 . . 166.34(17)
O4 C25 C26 C27 . . -174.81(16)
C24 C25 C26 C27 . . 6.3(3)
O4 C25 C26 C34 . . 7.4(3)
C24 C25 C26 C34 . . -171.47(17)
C25 C26 C27 C28 . . -0.8(3)
C34 C26 C27 C28 . . 176.97(17)
C26 C27 C28 C29 . . -3.4(3)
C26 C27 C28 C30 . . 176.19(18)
C25 C24 C29 C28 . . 2.8(3)
C23 C24 C29 C28 . . -170.86(17)
C27 C28 C29 C24 . . 2.4(3)
C30 C28 C29 C24 . . -177.21(17)
C27 C28 C30 C33 . . 3.2(3)
C29 C28 C30 C33 . . -177.3(2)
C27 C28 C30 C32 . . 124.4(2)
C29 C28 C30 C32 . . -56.1(2)
C27 C28 C30 C31 . . -116.6(2)
C29 C28 C30 C31 . . 62.9(2)
C25 C26 C34 C35 . . 93.1(2)
C27 C26 C34 C35 . . -84.6(2)
C26 C34 C35 C40 . . 77.5(2)
C26 C34 C35 C36 . . -101.9(2)
C40 C35 C36 C37 . . -3.9(3)
C34 C35 C36 C37 . . 175.61(17)
C40 C35 C36 O6 . . 177.93(16)
C34 C35 C36 O6 . . -2.6(3)
O6 C36 C37 C38 . . -175.90(16)
C35 C36 C37 C38 . . 5.9(3)
O6 C36 C37 C1 . . 9.7(3)
C35 C36 C37 C1 . . -168.53(17)
C2 C1 C37 C36 . . 99.8(2)
C2 C1 C37 C38 . . -74.7(2)
C36 C37 C38 C39 . . -3.7(3)
C1 C37 C38 C39 . . 171.06(17)
C37 C38 C39 C40 . . -0.5(3)
C37 C38 C39 C41 . . -179.11(18)
C36 C35 C40 C39 . . -0.6(3)
C34 C35 C40 C39 . . 179.94(17)
C38 C39 C40 C35 . . 2.7(3)
C41 C39 C40 C35 . . -178.69(18)
C38 C39 C41 C44 . . -129.4(2)
C40 C39 C41 C44 . . 52.0(2)
C38 C39 C41 C42 . . -10.1(3)
C40 C39 C41 C42 . . 171.41(19)
C38 C39 C41 C43 . . 111.1(2)
C40 C39 C41 C43 . . -67.4(2)
C2 C3 O1 C45 . . -94.2(2)
C4 C3 O1 C45 . . 87.4(2)
C3 O1 C45 C46 . . 157.52(16)
O1 C45 C46 O2 . . 54.9(2)
C45 C46 O2 C47 . . 179.18(16)
C46 O2 C47 C48 . . 167.37(16)
O2 C47 C48 O3 . . -62.3(2)
C47 C48 O3 C49 . . 173.38(16)
C48 O3 C49 C50 . . -174.10(15)
O3 C49 C50 O4 . . 53.3(2)
C24 C25 O4 C50 . . -96.29(19)
C26 C25 O4 C50 . . 84.8(2)
C49 C50 O4 C25 . . 154.11(15)
C15 C14 O5 C51 . . 99.66(19)
C13 C14 O5 C51 . . -81.2(2)
C14 O5 C51 C52 . . -80.68(19)
O5 C51 C52 N1 . . -84.9(2)
O5 C51 C52 C56 . . 91.6(2)
C56 C52 N1 C53 . . -0.6(3)
C51 C52 N1 C53 . . 175.90(18)
C52 N1 C53 C54 . . -0.3(3)
N1 C53 C54 C55 . . 0.9(4)
C53 C54 C55 C56 . . -0.7(3)
C54 C55 C56 C52 . . -0.2(3)
N1 C52 C56 C55 . . 0.9(3)
C51 C52 C56 C55 . . -175.48(19)
C37 C36 O6 C57 . . 80.4(2)
C35 C36 O6 C57 . . -101.37(19)
C36 O6 C57 C58 . . 70.3(2)
O6 C57 C58 N2 . . -89.6(2)
O6 C57 C58 C62 . . 85.5(2)
C62 C58 N2 C59 . . -3.9(3)
C57 C58 N2 C59 . . 171.15(19)
C58 N2 C59 C60 . . -0.2(3)
N2 C59 C60 C61 . . 3.8(4)
C59 C60 C61 C62 . . -3.5(3)
C60 C61 C62 C58 . . -0.3(3)
N2 C58 C62 C61 . . 4.1(3)
C57 C58 C62 C61 . . -170.66(18)
